data_4118168
loop_
_publ_author_name
'Honghan Fei'
'Catherine H. Pham'
'Scott R. J. Oliver'

_publ_section_title
;
 Anion Exchange of the Cationic Layered Material [Pb2F2]2+
;
_journal_name_full 'Journal of the American Chemical Society'
_journal_page_first 10729
_journal_page_last 10732
_journal_paper_doi 10.1021/ja3017686
_journal_volume 134
_journal_year 2012
_chemical_formula_sum 'C2 F O2 Pb'
_chemical_formula_weight 282.21
_chemical_name_systematic
; 
 ? 
;
_space_group_IT_number 87
_symmetry_cell_setting tetragonal
_symmetry_space_group_name_Hall '-I 4'
_symmetry_space_group_name_H-M 'I 4/m'
_atom_sites_solution_primary direct
_atom_sites_solution_secondary difmap
_audit_creation_method SHELXL-97
_cell_angle_alpha 90.00
_cell_angle_beta 90.00
_cell_angle_gamma 90.00
_cell_formula_units_Z 4
_cell_length_a 4.1371(7)
_cell_length_b 4.1371(7)
_cell_length_c 21.477(4)
_cell_measurement_reflns_used 1550
_cell_measurement_temperature 296(2)
_cell_measurement_theta_max 58.404
_cell_measurement_theta_min 7.598
_cell_volume 367.59(11)
_computing_cell_refinement 'Bruker SAINT v7.34'
_computing_data_collection 'Bruker APEX-II v2.1-4'
_computing_data_reduction 'Bruker SAINT v7.34'
_computing_structure_refinement 'SHELXL-97 (Sheldrick, 1997)'
_computing_structure_solution 'SHELXS-97 (Sheldrick, 1990)'
_diffrn_ambient_temperature 296(2)
_diffrn_detector_area_resol_mean 83.33
_diffrn_measured_fraction_theta_full 1.000
_diffrn_measured_fraction_theta_max 1.000
_diffrn_measurement_device_type 'Bruker APEX-II'
_diffrn_measurement_method \w/2\q-scans
_diffrn_radiation_monochromator graphite
_diffrn_radiation_source 'fine-focus sealed tube'
_diffrn_radiation_type MoK\a
_diffrn_radiation_wavelength 0.71073
_diffrn_reflns_av_R_equivalents 0.0267
_diffrn_reflns_av_sigmaI/netI 0.0139
_diffrn_reflns_limit_h_max 5
_diffrn_reflns_limit_h_min -5
_diffrn_reflns_limit_k_max 5
_diffrn_reflns_limit_k_min -5
_diffrn_reflns_limit_l_max 26
_diffrn_reflns_limit_l_min -26
_diffrn_reflns_number 1828
_diffrn_reflns_theta_full 26.29
_diffrn_reflns_theta_max 26.29
_diffrn_reflns_theta_min 1.90
_exptl_absorpt_coefficient_mu 45.745
_exptl_absorpt_correction_T_max 0.7459
_exptl_absorpt_correction_T_min 0.3903
_exptl_absorpt_correction_type empirical
_exptl_absorpt_process_details SADABS
_exptl_crystal_colour colorless
_exptl_crystal_density_diffrn 5.099
_exptl_crystal_description cubic
_exptl_crystal_F_000 476
_exptl_crystal_size_max 0.05
_exptl_crystal_size_mid 0.05
_exptl_crystal_size_min 0.04
_refine_diff_density_max 0.629
_refine_diff_density_min -1.210
_refine_diff_density_rms 0.278
_refine_ls_extinction_method none
_refine_ls_goodness_of_fit_ref 1.245
_refine_ls_matrix_type full
_refine_ls_number_parameters 21
_refine_ls_number_reflns 203
_refine_ls_number_restraints 0
_refine_ls_restrained_S_all 1.245
_refine_ls_R_factor_all 0.0178
_refine_ls_R_factor_gt 0.0176
_refine_ls_shift/su_max 0.001
_refine_ls_shift/su_mean 0.000
_refine_ls_structure_factor_coef Fsqd
_refine_ls_weighting_details 'calc w=1/[\s^2^(Fo^2^)+(0.0332P)^2^+1.7055P] where P=(Fo^2^+2Fc^2^)/3'
_refine_ls_weighting_scheme calc
_refine_ls_wR_factor_gt 0.0506
_refine_ls_wR_factor_ref 0.0508
_reflns_number_gt 201
_reflns_number_total 203
_reflns_threshold_expression >2sigma(I)
_cod_data_source_file ja3017686_si_002_1.cif
_cod_data_source_block xsc1121a
_cod_original_cell_volume 367.60(11)
_cod_database_code 4118168

loop_
_symmetry_equiv_pos_as_xyz
'x, y, z'
'-x, -y, z'
'-y, x, z'
'y, -x, z'
'x+1/2, y+1/2, z+1/2'
'-x+1/2, -y+1/2, z+1/2'
'-y+1/2, x+1/2, z+1/2'
'y+1/2, -x+1/2, z+1/2'
'-x, -y, -z'
'x, y, -z'
'y, -x, -z'
'-y, x, -z'
'-x+1/2, -y+1/2, -z+1/2'
'x+1/2, y+1/2, -z+1/2'
'y+1/2, -x+1/2, -z+1/2'
'-y+1/2, x+1/2, -z+1/2'

loop_
_atom_site_label
_atom_site_type_symbol
_atom_site_fract_x
_atom_site_fract_y
_atom_site_fract_z
_atom_site_U_iso_or_equiv
_atom_site_adp_type
_atom_site_occupancy
_atom_site_symmetry_multiplicity
_atom_site_calc_flag
_atom_site_refinement_flags
Pb1 Pb -1.0000 1.0000 0.818583(19) 0.0162(2) Uani 1 4 d S
F1 F -1.5000 1.0000 0.7500 0.0231(16) Uani 1 4 d S
C1 C -1.5000 0.5000 0.9087(5) 0.018(3) Uani 1 4 d S
O1 O -1.308(4) 0.502(5) 0.8651(9) 0.026(4) Uiso 0.25 1 d P
O2 O -1.810(6) 0.502(6) 0.9000(10) 0.035(5) Uiso 0.25 1 d P
C2 C -1.509(7) 0.639(5) 0.9778(10) 0.013(5) Uiso 0.25 1 d P

loop_
_atom_site_aniso_label
_atom_site_aniso_U_11
_atom_site_aniso_U_22
_atom_site_aniso_U_33
_atom_site_aniso_U_23
_atom_site_aniso_U_13
_atom_site_aniso_U_12
Pb1 0.0160(3) 0.0160(3) 0.0167(3) 0.000 0.000 0.000
F1 0.024(2) 0.024(2) 0.021(4) 0.000 0.000 0.000
C1 0.024(4) 0.024(4) 0.006(5) 0.000 0.000 0.000

loop_
_atom_type_symbol
_atom_type_description
_atom_type_scat_dispersion_real
_atom_type_scat_dispersion_imag
_atom_type_scat_source
C C 0.0033 0.0016 'International Tables Vol C Tables 4.2.6.8 and 6.1.1.4'
H H 0.0000 0.0000 'International Tables Vol C Tables 4.2.6.8 and 6.1.1.4'
O O 0.0106 0.0060 'International Tables Vol C Tables 4.2.6.8 and 6.1.1.4'
F F 0.0171 0.0103 'International Tables Vol C Tables 4.2.6.8 and 6.1.1.4'
Pb Pb -3.3944 10.1111 'International Tables Vol C Tables 4.2.6.8 and 6.1.1.4'

loop_
_geom_angle_atom_site_label_1
_geom_angle_atom_site_label_2
_geom_angle_atom_site_label_3
_geom_angle
_geom_angle_site_symmetry_1
_geom_angle_site_symmetry_3
F1 Pb1 F1 70.339(10) 13_266 .
F1 Pb1 F1 109.092(19) 13_266 13_276
F1 Pb1 F1 70.339(10) . 13_276
F1 Pb1 F1 70.339(10) 13_266 1_655
F1 Pb1 F1 109.092(19) . 1_655
F1 Pb1 F1 70.339(10) 13_276 1_655
F1 Pb1 O1 149.5(4) 13_266 2_375
F1 Pb1 O1 128.1(4) . 2_375
F1 Pb1 O1 65.2(4) 13_276 2_375
F1 Pb1 O1 79.9(4) 1_655 2_375
F1 Pb1 O1 65.2(4) 13_266 .
F1 Pb1 O1 79.9(4) . .
F1 Pb1 O1 149.5(4) 13_276 .
F1 Pb1 O1 128.1(4) 1_655 .
O1 Pb1 O1 135.1(9) 2_375 .
F1 Pb1 O1 79.9(4) 13_266 3_575
F1 Pb1 O1 149.5(4) . 3_575
F1 Pb1 O1 128.1(4) 13_276 3_575
F1 Pb1 O1 65.2(4) 1_655 3_575
O1 Pb1 O1 81.6(3) 2_375 3_575
O1 Pb1 O1 81.6(3) . 3_575
F1 Pb1 O1 128.1(4) 13_266 4_355
F1 Pb1 O1 65.2(4) . 4_355
F1 Pb1 O1 79.9(4) 13_276 4_355
F1 Pb1 O1 149.5(4) 1_655 4_355
O1 Pb1 O1 81.6(3) 2_375 4_355
O1 Pb1 O1 81.6(3) . 4_355
O1 Pb1 O1 135.1(9) 3_575 4_355
F1 Pb1 O1 127.9(4) 13_266 4_455
F1 Pb1 O1 149.6(4) . 4_455
F1 Pb1 O1 80.0(4) 13_276 4_455
F1 Pb1 O1 65.0(4) 1_655 4_455
O1 Pb1 O1 24.7(6) 2_375 4_455
O1 Pb1 O1 128.2(9) . 4_455
O1 Pb1 O1 58.0(7) 3_575 4_455
O1 Pb1 O1 103.9(6) 4_355 4_455
F1 Pb1 O1 80.0(4) 13_266 3_475
F1 Pb1 O1 65.0(4) . 3_475
F1 Pb1 O1 127.9(4) 13_276 3_475
F1 Pb1 O1 149.6(4) 1_655 3_475
O1 Pb1 O1 128.2(9) 2_375 3_475
O1 Pb1 O1 24.7(6) . 3_475
O1 Pb1 O1 103.9(6) 3_575 3_475
O1 Pb1 O1 58.0(7) 4_355 3_475
O1 Pb1 O1 135.4(9) 4_455 3_475
F1 Pb1 O1 149.6(4) 13_266 1_565
F1 Pb1 O1 80.0(4) . 1_565
F1 Pb1 O1 65.0(4) 13_276 1_565
F1 Pb1 O1 127.9(4) 1_655 1_565
O1 Pb1 O1 58.0(7) 2_375 1_565
O1 Pb1 O1 103.9(6) . 1_565
O1 Pb1 O1 128.2(9) 3_575 1_565
O1 Pb1 O1 24.7(6) 4_355 1_565
O1 Pb1 O1 81.7(3) 4_455 1_565
O1 Pb1 O1 81.7(3) 3_475 1_565
F1 Pb1 O1 65.0(4) 13_266 2_365
F1 Pb1 O1 127.9(4) . 2_365
F1 Pb1 O1 149.6(4) 13_276 2_365
F1 Pb1 O1 80.0(4) 1_655 2_365
O1 Pb1 O1 103.9(6) 2_375 2_365
O1 Pb1 O1 58.0(7) . 2_365
O1 Pb1 O1 24.7(6) 3_575 2_365
O1 Pb1 O1 128.2(9) 4_355 2_365
O1 Pb1 O1 81.7(3) 4_455 2_365
O1 Pb1 O1 81.7(3) 3_475 2_365
O1 Pb1 O1 135.4(9) 1_565 2_365
Pb1 F1 Pb1 109.661(10) 13_266 .
Pb1 F1 Pb1 109.09(2) 13_266 13_276
Pb1 F1 Pb1 109.661(10) . 13_276
Pb1 F1 Pb1 109.661(10) 13_266 1_455
Pb1 F1 Pb1 109.092(19) . 1_455
Pb1 F1 Pb1 109.661(10) 13_276 1_455
O1 C1 O1 54.4(12) 4_345 2_265
O1 C1 O1 54.4(12) 4_345 .
O1 C1 O1 81(2) 2_265 .
O1 C1 O1 81(2) 4_345 3_475
O1 C1 O1 54.4(12) 2_265 3_475
O1 C1 O1 54.4(12) . 3_475
O1 C1 O2 41.4(12) 4_345 3_475
O1 C1 O2 83.0(15) 2_265 3_475
O1 C1 O2 84.3(15) . 3_475
O1 C1 O2 122.0(18) 3_475 3_475
O1 C1 O2 84.3(15) 4_345 .
O1 C1 O2 41.4(12) 2_265 .
O1 C1 O2 122.0(18) . .
O1 C1 O2 83.0(15) 3_475 .
O2 C1 O2 88.8(3) 3_475 .
O1 C1 O2 122.0(18) 4_345 4_345
O1 C1 O2 84.3(15) 2_265 4_345
O1 C1 O2 83.0(15) . 4_345
O1 C1 O2 41.4(12) 3_475 4_345
O2 C1 O2 163(2) 3_475 4_345
O2 C1 O2 88.8(3) . 4_345
O1 C1 O2 83.0(15) 4_345 2_265
O1 C1 O2 122.0(18) 2_265 2_265
O1 C1 O2 41.4(12) . 2_265
O1 C1 O2 84.3(15) 3_475 2_265
O2 C1 O2 88.8(3) 3_475 2_265
O2 C1 O2 163(2) . 2_265
O2 C1 O2 88.8(3) 4_345 2_265
O1 C1 C2 136.3(14) 4_345 4_345
O1 C1 C2 160.8(13) 2_265 4_345
O1 C1 C2 118.5(12) . 4_345
O1 C1 C2 134.3(14) 3_475 4_345
O2 C1 C2 99.2(15) 3_475 4_345
O2 C1 C2 119.5(14) . 4_345
O2 C1 C2 96.3(15) 4_345 4_345
O2 C1 C2 77.1(13) 2_265 4_345
O1 C1 C2 160.8(13) 4_345 .
O1 C1 C2 134.3(14) 2_265 .
O1 C1 C2 136.3(14) . .
O1 C1 C2 118.5(12) 3_475 .
O2 C1 C2 119.5(14) 3_475 .
O2 C1 C2 96.3(15) . .
O2 C1 C2 77.1(13) 4_345 .
O2 C1 C2 99.2(15) 2_265 .
C2 C1 C2 29.7(11) 4_345 .
O1 C1 C2 118.5(12) 4_345 2_265
O1 C1 C2 136.3(14) 2_265 2_265
O1 C1 C2 134.3(14) . 2_265
O1 C1 C2 160.8(13) 3_475 2_265
O2 C1 C2 77.1(13) 3_475 2_265
O2 C1 C2 99.2(15) . 2_265
O2 C1 C2 119.5(14) 4_345 2_265
O2 C1 C2 96.3(15) 2_265 2_265
C2 C1 C2 29.7(11) 4_345 2_265
C2 C1 C2 42.4(16) . 2_265
O1 C1 C2 134.3(14) 4_345 3_475
O1 C1 C2 118.5(12) 2_265 3_475
O1 C1 C2 160.8(13) . 3_475
O1 C1 C2 136.3(14) 3_475 3_475
O2 C1 C2 96.3(15) 3_475 3_475
O2 C1 C2 77.1(13) . 3_475
O2 C1 C2 99.2(15) 4_345 3_475
O2 C1 C2 119.5(14) 2_265 3_475
C2 C1 C2 42.4(16) 4_345 3_475
C2 C1 C2 29.7(11) . 3_475
C2 C1 C2 29.7(11) 2_265 3_475
O2 O1 O1 112(2) 2_265 4_345
O2 O1 O1 114(2) 2_265 3_475
O1 O1 O1 90.00(3) 4_345 3_475
O2 O1 C1 73(2) 2_265 .
O1 O1 C1 62.8(6) 4_345 .
O1 O1 C1 62.8(6) 3_475 .
O2 O1 O1 122.9(19) 2_265 2_265
O1 O1 O1 45.000(16) 4_345 2_265
O1 O1 O1 45.000(19) 3_475 2_265
C1 O1 O1 49.7(10) . 2_265
O2 O1 O2 84(2) 2_265 4_345
O1 O1 O2 102.4(13) 4_345 4_345
O1 O1 O2 29.8(12) 3_475 4_345
C1 O1 O2 50.2(11) . 4_345
O1 O1 O2 62.5(14) 2_265 4_345
O2 O1 O2 83(2) 2_265 3_475
O1 O1 O2 28.9(11) 4_345 3_475
O1 O1 O2 101.2(13) 3_475 3_475
C1 O1 O2 49.5(10) . 3_475
O1 O1 O2 61.2(14) 2_265 3_475
O2 O1 O2 99.1(16) 4_345 3_475
O2 O1 Pb1 94(2) 2_265 .
O1 O1 Pb1 154.4(8) 4_345 .
O1 O1 Pb1 78.4(16) 3_475 .
C1 O1 Pb1 127.7(12) . .
O1 O1 Pb1 119.7(15) 2_265 .
O2 O1 Pb1 78.6(11) 4_345 .
O2 O1 Pb1 176.2(13) 3_475 .
O2 O1 Pb1 92(2) 2_265 1_545
O1 O1 Pb1 76.9(16) 4_345 1_545
O1 O1 Pb1 153.8(9) 3_475 1_545
C1 O1 Pb1 126.6(12) . 1_545
O1 O1 Pb1 118.3(15) 2_265 1_545
O2 O1 Pb1 175.7(13) 4_345 1_545
O2 O1 Pb1 78.3(10) 3_475 1_545
Pb1 O1 Pb1 103.9(6) . 1_545
O1 O2 C1 65.3(19) 2_265 .
O1 O2 O2 123.0(19) 2_265 2_165
C1 O2 O2 171.6(12) . 2_165
O1 O2 O1 38.7(17) 2_265 3_475
C1 O2 O1 46.8(11) . 3_475
O2 O2 O1 139.9(19) 2_165 3_475
O1 O2 O1 37.4(16) 2_265 4_345
C1 O2 O1 46.2(11) . 4_345
O2 O2 O1 139.2(19) 2_165 4_345
O1 O2 O1 56.3(12) 3_475 4_345
O1 O2 O2 68.1(17) 2_265 4_345
C1 O2 O2 45.60(16) . 4_345
O2 O2 O2 136(3) 2_165 4_345
O1 O2 O2 29.4(8) 3_475 4_345
O1 O2 O2 77.9(8) 4_345 4_345
O1 O2 O2 66.7(17) 2_265 3_475
C1 O2 O2 45.60(16) . 3_475
O2 O2 O2 134(3) 2_165 3_475
O1 O2 O2 78.5(8) 3_475 3_475
O1 O2 O2 29.3(8) 4_345 3_475
O2 O2 O2 90.00(3) 4_345 3_475
O1 O2 C2 124(2) 2_265 3_475
C1 O2 C2 58.8(12) . 3_475
O2 O2 C2 112.9(10) 2_165 3_475
O1 O2 C2 97.4(16) 3_475 3_475
O1 O2 C2 95.7(16) 4_345 3_475
O2 O2 C2 75.0(10) 4_345 3_475
O2 O2 C2 73.1(10) 3_475 3_475
C2 C2 C2 90.00(11) 10_557 3_475
C2 C2 C2 90.000(2) 10_557 4_345
C2 C2 C2 90.00(5) 3_475 4_345
C2 C2 C2 40.5(17) 10_557 11_347
C2 C2 C2 90.00(4) 3_475 11_347
C2 C2 C2 49.5(17) 4_345 11_347
C2 C2 C2 40.5(17) 10_557 12_477
C2 C2 C2 49.5(17) 3_475 12_477
C2 C2 C2 90.00(5) 4_345 12_477
C2 C2 C2 55(2) 11_347 12_477
C2 C2 C2 90.00(4) 10_557 2_265
C2 C2 C2 45.00(2) 3_475 2_265
C2 C2 C2 45.00(6) 4_345 2_265
C2 C2 C2 62.7(10) 11_347 2_265
C2 C2 C2 62.7(10) 12_477 2_265
C2 C2 C2 50.4(17) 10_557 9_267
C2 C2 C2 57.0(9) 3_475 9_267
C2 C2 C2 57.0(9) 4_345 9_267
C2 C2 C2 33.0(9) 11_347 9_267
C2 C2 C2 33.0(9) 12_477 9_267
C2 C2 C2 39.6(17) 2_265 9_267
C2 C2 C1 158.8(8) 10_557 .
C2 C2 C1 75.2(5) 3_475 .
C2 C2 C1 75.2(5) 4_345 .
C2 C2 C1 123(2) 11_347 .
C2 C2 C1 123(2) 12_477 .
C2 C2 C1 68.8(8) 2_265 .
C2 C2 C1 108(2) 9_267 .
C2 C2 O2 157.1(10) 10_557 4_345
C2 C2 O2 108.0(17) 3_475 4_345
C2 C2 O2 103.7(18) 4_345 4_345
C2 C2 O2 149(3) 11_347 4_345
C2 C2 O2 154(3) 12_477 4_345
C2 C2 O2 112.7(11) 2_265 4_345
C2 C2 O2 152(3) 9_267 4_345
C1 C2 O2 44.1(9) . 4_345

loop_
_geom_bond_atom_site_label_1
_geom_bond_atom_site_label_2
_geom_bond_distance
_geom_bond_site_symmetry_2
Pb1 F1 2.5394(4) 13_266
Pb1 F1 2.5394(4) .
Pb1 F1 2.5394(4) 13_276
Pb1 F1 2.5394(4) 1_655
Pb1 O1 2.62(2) 2_375
Pb1 O1 2.62(2) .
Pb1 O1 2.620(19) 3_575
Pb1 O1 2.620(19) 4_355
Pb1 O1 2.63(2) 4_455
Pb1 O1 2.63(2) 3_475
Pb1 O1 2.635(19) 1_565
Pb1 O1 2.635(19) 2_365
F1 Pb1 2.5394(4) 13_266
F1 Pb1 2.5394(4) 13_276
F1 Pb1 2.5394(4) 1_455
C1 O1 1.23(2) 4_345
C1 O1 1.23(2) 2_265
C1 O1 1.23(2) .
C1 O1 1.23(2) 3_475
C1 O2 1.29(2) 3_475
C1 O2 1.29(2) .
C1 O2 1.29(2) 4_345
C1 O2 1.29(2) 2_265
C1 C2 1.59(2) 4_345
C1 C2 1.59(2) .
C1 C2 1.59(2) 2_265
C1 C2 1.59(2) 3_475
O1 O2 0.89(3) 2_265
O1 O1 1.12(3) 4_345
O1 O1 1.12(2) 3_475
O1 O1 1.59(4) 2_265
O1 O2 1.67(3) 4_345
O1 O2 1.69(3) 3_475
O1 Pb1 2.635(19) 1_545
O2 O1 0.89(3) 2_265
O2 O2 1.58(5) 2_165
O2 O1 1.67(3) 3_475
O2 O1 1.69(3) 4_345
O2 O2 1.81(3) 4_345
O2 O2 1.81(3) 3_475
O2 C2 1.81(3) 3_475
C2 C2 0.95(4) 10_557
C2 C2 0.81(3) 3_475
C2 C2 0.81(3) 4_345
C2 C2 1.25(4) 11_347
C2 C2 1.25(4) 12_477
C2 C2 1.15(4) 2_265
C2 C2 1.50(4) 9_267
C2 O2 1.81(3) 4_345

loop_
_geom_torsion_atom_site_label_1
_geom_torsion_atom_site_label_2
_geom_torsion_atom_site_label_3
_geom_torsion_atom_site_label_4
_geom_torsion
_geom_torsion_site_symmetry_1
_geom_torsion_site_symmetry_4
F1 Pb1 F1 Pb1 0.000(1) 13_266 13_266
F1 Pb1 F1 Pb1 119.769(12) 13_276 13_266
F1 Pb1 F1 Pb1 59.884(6) 1_655 13_266
O1 Pb1 F1 Pb1 152.0(6) 2_375 13_266
O1 Pb1 F1 Pb1 -67.1(4) . 13_266
O1 Pb1 F1 Pb1 -13.5(8) 3_575 13_266
O1 Pb1 F1 Pb1 -152.5(5) 4_355 13_266
O1 Pb1 F1 Pb1 132.8(8) 4_455 13_266
O1 Pb1 F1 Pb1 -87.9(4) 3_475 13_266
O1 Pb1 F1 Pb1 -173.3(4) 1_565 13_266
O1 Pb1 F1 Pb1 -32.2(5) 2_365 13_266
F1 Pb1 F1 Pb1 -119.769(12) 13_266 13_276
F1 Pb1 F1 Pb1 0.000(1) 13_276 13_276
F1 Pb1 F1 Pb1 -59.884(6) 1_655 13_276
O1 Pb1 F1 Pb1 32.2(5) 2_375 13_276
O1 Pb1 F1 Pb1 173.1(4) . 13_276
O1 Pb1 F1 Pb1 -133.3(8) 3_575 13_276
O1 Pb1 F1 Pb1 87.7(5) 4_355 13_276
O1 Pb1 F1 Pb1 13.1(8) 4_455 13_276
O1 Pb1 F1 Pb1 152.4(4) 3_475 13_276
O1 Pb1 F1 Pb1 66.9(4) 1_565 13_276
O1 Pb1 F1 Pb1 -152.0(5) 2_365 13_276
F1 Pb1 F1 Pb1 120.116(6) 13_266 1_455
F1 Pb1 F1 Pb1 -120.116(6) 13_276 1_455
F1 Pb1 F1 Pb1 180.0 1_655 1_455
O1 Pb1 F1 Pb1 -87.9(5) 2_375 1_455
O1 Pb1 F1 Pb1 53.0(4) . 1_455
O1 Pb1 F1 Pb1 106.6(8) 3_575 1_455
O1 Pb1 F1 Pb1 -32.4(5) 4_355 1_455
O1 Pb1 F1 Pb1 -107.0(8) 4_455 1_455
O1 Pb1 F1 Pb1 32.2(4) 3_475 1_455
O1 Pb1 F1 Pb1 -53.2(4) 1_565 1_455
O1 Pb1 F1 Pb1 87.9(5) 2_365 1_455
O1 C1 O1 O2 -126(3) 4_345 2_265
O1 C1 O1 O2 -178(3) 2_265 2_265
O1 C1 O1 O2 129(3) 3_475 2_265
O2 C1 O1 O2 -94.6(15) 3_475 2_265
O2 C1 O1 O2 -179.7(6) . 2_265
O2 C1 O1 O2 96.1(15) 4_345 2_265
C2 C1 O1 O2 3(3) 4_345 2_265
C2 C1 O1 O2 33(3) . 2_265
C2 C1 O1 O2 -29(3) 2_265 2_265
C2 C1 O1 O2 -2(5) 3_475 2_265
O1 C1 O1 O1 -52.7(4) 2_265 4_345
O1 C1 O1 O1 -105.3(8) 3_475 4_345
O2 C1 O1 O1 31.2(15) 3_475 4_345
O2 C1 O1 O1 -54(2) . 4_345
O2 C1 O1 O1 -138.0(16) 4_345 4_345
O2 C1 O1 O1 126(3) 2_265 4_345
C2 C1 O1 O1 128.6(14) 4_345 4_345
C2 C1 O1 O1 158.9(16) . 4_345
C2 C1 O1 O1 97.0(12) 2_265 4_345
C2 C1 O1 O1 124(3) 3_475 4_345
O1 C1 O1 O1 105.3(8) 4_345 3_475
O1 C1 O1 O1 52.7(4) 2_265 3_475
O2 C1 O1 O1 136.5(17) 3_475 3_475
O2 C1 O1 O1 51(2) . 3_475
O2 C1 O1 O1 -32.7(16) 4_345 3_475
O2 C1 O1 O1 -129(3) 2_265 3_475
C2 C1 O1 O1 -126.1(14) 4_345 3_475
C2 C1 O1 O1 -95.8(12) . 3_475
C2 C1 O1 O1 -157.6(16) 2_265 3_475
C2 C1 O1 O1 -131(4) 3_475 3_475
O1 C1 O1 O1 52.7(4) 4_345 2_265
O1 C1 O1 O1 -52.7(4) 3_475 2_265
O2 C1 O1 O1 83.8(16) 3_475 2_265
O2 C1 O1 O1 -1(2) . 2_265
O2 C1 O1 O1 -85.4(16) 4_345 2_265
O2 C1 O1 O1 178(3) 2_265 2_265
C2 C1 O1 O1 -178.7(13) 4_345 2_265
C2 C1 O1 O1 -148.4(14) . 2_265
C2 C1 O1 O1 149.7(13) 2_265 2_265
C2 C1 O1 O1 177(3) 3_475 2_265
O1 C1 O1 O2 138.0(16) 4_345 4_345
O1 C1 O1 O2 85.4(16) 2_265 4_345
O1 C1 O1 O2 32.7(16) 3_475 4_345
O2 C1 O1 O2 169.2(14) 3_475 4_345
O2 C1 O1 O2 84.2(10) . 4_345
O2 C1 O1 O2 -96.1(15) 2_265 4_345
C2 C1 O1 O2 -93.4(17) 4_345 4_345
C2 C1 O1 O2 -63.1(19) . 4_345
C2 C1 O1 O2 -125(2) 2_265 4_345
C2 C1 O1 O2 -98(4) 3_475 4_345
O1 C1 O1 O2 -31.2(16) 4_345 3_475
O1 C1 O1 O2 -83.8(16) 2_265 3_475
O1 C1 O1 O2 -136.5(17) 3_475 3_475
O2 C1 O1 O2 -85.0(10) . 3_475
O2 C1 O1 O2 -169.2(14) 4_345 3_475
O2 C1 O1 O2 94.6(15) 2_265 3_475
C2 C1 O1 O2 97.4(17) 4_345 3_475
C2 C1 O1 O2 128(2) . 3_475
C2 C1 O1 O2 65.8(18) 2_265 3_475
C2 C1 O1 O2 93(4) 3_475 3_475
O1 C1 O1 Pb1 152.2(16) 4_345 .
O1 C1 O1 Pb1 99.5(18) 2_265 .
O1 C1 O1 Pb1 47(2) 3_475 .
O2 C1 O1 Pb1 -176.6(15) 3_475 .
O2 C1 O1 Pb1 98.3(18) . .
O2 C1 O1 Pb1 14.1(18) 4_345 .
O2 C1 O1 Pb1 -82(2) 2_265 .
C2 C1 O1 Pb1 -79.2(19) 4_345 .
C2 C1 O1 Pb1 -49(2) . .
C2 C1 O1 Pb1 -110.8(17) 2_265 .
C2 C1 O1 Pb1 -84(4) 3_475 .
O1 C1 O1 Pb1 -46(2) 4_345 1_545
O1 C1 O1 Pb1 -98.3(18) 2_265 1_545
O1 C1 O1 Pb1 -151.0(15) 3_475 1_545
O2 C1 O1 Pb1 -14.5(17) 3_475 1_545
O2 C1 O1 Pb1 -99.5(18) . 1_545
O2 C1 O1 Pb1 176.3(15) 4_345 1_545
O2 C1 O1 Pb1 80(2) 2_265 1_545
C2 C1 O1 Pb1 82.9(18) 4_345 1_545
C2 C1 O1 Pb1 113.2(17) . 1_545
C2 C1 O1 Pb1 51(2) 2_265 1_545
C2 C1 O1 Pb1 78(4) 3_475 1_545
F1 Pb1 O1 O2 124(2) 13_266 2_265
F1 Pb1 O1 O2 -164(2) . 2_265
F1 Pb1 O1 O2 -150.7(17) 13_276 2_265
F1 Pb1 O1 O2 90(2) 1_655 2_265
O1 Pb1 O1 O2 -28.3(19) 2_375 2_265
O1 Pb1 O1 O2 41(2) 3_575 2_265
O1 Pb1 O1 O2 -97.4(18) 4_355 2_265
O1 Pb1 O1 O2 4(2) 4_455 2_265
O1 Pb1 O1 O2 -113(2) 3_475 2_265
O1 Pb1 O1 O2 -87(2) 1_565 2_265
O1 Pb1 O1 O2 48.6(19) 2_365 2_265
F1 Pb1 O1 O1 -59(4) 13_266 4_345
F1 Pb1 O1 O1 14(4) . 4_345
F1 Pb1 O1 O1 27(4) 13_276 4_345
F1 Pb1 O1 O1 -92(4) 1_655 4_345
O1 Pb1 O1 O1 150(4) 2_375 4_345
O1 Pb1 O1 O1 -141(4) 3_575 4_345
O1 Pb1 O1 O1 81(4) 4_355 4_345
O1 Pb1 O1 O1 -178(4) 4_455 4_345
O1 Pb1 O1 O1 65(3) 3_475 4_345
O1 Pb1 O1 O1 91(4) 1_565 4_345
O1 Pb1 O1 O1 -133(4) 2_365 4_345
F1 Pb1 O1 O1 -123.0(5) 13_266 3_475
F1 Pb1 O1 O1 -50.2(5) . 3_475
F1 Pb1 O1 O1 -37.2(11) 13_276 3_475
F1 Pb1 O1 O1 -156.6(7) 1_655 3_475
O1 Pb1 O1 O1 85.1(7) 2_375 3_475
O1 Pb1 O1 O1 154.2(7) 3_575 3_475
O1 Pb1 O1 O1 16.0(8) 4_355 3_475
O1 Pb1 O1 O1 117.1(10) 4_455 3_475
O1 Pb1 O1 O1 26.8(7) 1_565 3_475
O1 Pb1 O1 O1 162.0(10) 2_365 3_475
F1 Pb1 O1 C1 -164.5(17) 13_266 .
F1 Pb1 O1 C1 -91.6(16) . .
F1 Pb1 O1 C1 -78.7(19) 13_276 .
F1 Pb1 O1 C1 161.9(13) 1_655 .
O1 Pb1 O1 C1 43.7(15) 2_375 .
O1 Pb1 O1 C1 112.8(12) 3_575 .
O1 Pb1 O1 C1 -25.4(17) 4_355 .
O1 Pb1 O1 C1 75.6(17) 4_455 .
O1 Pb1 O1 C1 -41.5(18) 3_475 .
O1 Pb1 O1 C1 -15(2) 1_565 .
O1 Pb1 O1 C1 120.6(14) 2_365 .
F1 Pb1 O1 O1 -104.5(9) 13_266 2_265
F1 Pb1 O1 O1 -31.7(8) . 2_265
F1 Pb1 O1 O1 -18.8(15) 13_276 2_265
F1 Pb1 O1 O1 -138.1(9) 1_655 2_265
O1 Pb1 O1 O1 103.6(10) 2_375 2_265
O1 Pb1 O1 O1 172.7(9) 3_575 2_265
O1 Pb1 O1 O1 34.5(12) 4_355 2_265
O1 Pb1 O1 O1 135.6(11) 4_455 2_265
O1 Pb1 O1 O1 18.5(4) 3_475 2_265
O1 Pb1 O1 O1 45.3(11) 1_565 2_265
O1 Pb1 O1 O1 -179.5(12) 2_365 2_265
F1 Pb1 O1 O2 -153.5(10) 13_266 4_345
F1 Pb1 O1 O2 -80.6(9) . 4_345
F1 Pb1 O1 O2 -67.7(13) 13_276 4_345
F1 Pb1 O1 O2 173.0(8) 1_655 4_345
O1 Pb1 O1 O2 54.7(9) 2_375 4_345
O1 Pb1 O1 O2 123.8(8) 3_575 4_345
O1 Pb1 O1 O2 -14.4(11) 4_355 4_345
O1 Pb1 O1 O2 86.7(11) 4_455 4_345
O1 Pb1 O1 O2 -30.4(11) 3_475 4_345
O1 Pb1 O1 O2 -3.6(13) 1_565 4_345
O1 Pb1 O1 O2 131.6(9) 2_365 4_345
F1 Pb1 O1 O2 154(19) 13_266 3_475
F1 Pb1 O1 O2 -133(19) . 3_475
F1 Pb1 O1 O2 -121(19) 13_276 3_475
F1 Pb1 O1 O2 120(19) 1_655 3_475
O1 Pb1 O1 O2 2(19) 2_375 3_475
O1 Pb1 O1 O2 71(19) 3_575 3_475
O1 Pb1 O1 O2 -67(19) 4_355 3_475
O1 Pb1 O1 O2 34(19) 4_455 3_475
O1 Pb1 O1 O2 -83(19) 3_475 3_475
O1 Pb1 O1 O2 -57(19) 1_565 3_475
O1 Pb1 O1 O2 79(19) 2_365 3_475
F1 Pb1 O1 Pb1 30.2(4) 13_266 1_545
F1 Pb1 O1 Pb1 103.0(6) . 1_545
F1 Pb1 O1 Pb1 116.0(7) 13_276 1_545
F1 Pb1 O1 Pb1 -3.4(9) 1_655 1_545
O1 Pb1 O1 Pb1 -121.7(6) 2_375 1_545
O1 Pb1 O1 Pb1 -52.6(9) 3_575 1_545
O1 Pb1 O1 Pb1 169.2(5) 4_355 1_545
O1 Pb1 O1 Pb1 -89.7(9) 4_455 1_545
O1 Pb1 O1 Pb1 153.2(7) 3_475 1_545
O1 Pb1 O1 Pb1 180.0 1_565 1_545
O1 Pb1 O1 Pb1 -44.8(8) 2_365 1_545
O1 C1 O2 O1 -40(2) 4_345 2_265
O1 C1 O2 O1 2(3) . 2_265
O1 C1 O2 O1 42(2) 3_475 2_265
O2 C1 O2 O1 -81(2) 3_475 2_265
O2 C1 O2 O1 83(2) 4_345 2_265
O2 C1 O2 O1 1.0(18) 2_265 2_265
C2 C1 O2 O1 179.3(19) 4_345 2_265
C2 C1 O2 O1 160(2) . 2_265
C2 C1 O2 O1 -158(2) 2_265 2_265
C2 C1 O2 O1 -177(2) 3_475 2_265
O1 C1 O2 O2 133(19) 4_345 2_165
O1 C1 O2 O2 173(20) 2_265 2_165
O1 C1 O2 O2 174(18) . 2_165
O1 C1 O2 O2 -146(19) 3_475 2_165
O2 C1 O2 O2 92(19) 3_475 2_165
O2 C1 O2 O2 -105(19) 4_345 2_165
O2 C1 O2 O2 174(19) 2_265 2_165
C2 C1 O2 O2 -8(20) 4_345 2_165
C2 C1 O2 O2 -28(19) . 2_165
C2 C1 O2 O2 15(19) 2_265 2_165
C2 C1 O2 O2 -5(19) 3_475 2_165
O1 C1 O2 O1 -81.2(19) 4_345 3_475
O1 C1 O2 O1 -42(2) 2_265 3_475
O1 C1 O2 O1 -39.9(16) . 3_475
O2 C1 O2 O1 -122.4(17) 3_475 3_475
O2 C1 O2 O1 41.1(12) 4_345 3_475
O2 C1 O2 O1 -40.7(10) 2_265 3_475
C2 C1 O2 O1 137.6(16) 4_345 3_475
C2 C1 O2 O1 118.0(12) . 3_475
C2 C1 O2 O1 160.8(13) 2_265 3_475
C2 C1 O2 O1 140.9(15) 3_475 3_475
O1 C1 O2 O1 40(2) 2_265 4_345
O1 C1 O2 O1 41.3(16) . 4_345
O1 C1 O2 O1 81.2(19) 3_475 4_345
O2 C1 O2 O1 -41.2(12) 3_475 4_345
O2 C1 O2 O1 122.3(17) 4_345 4_345
O2 C1 O2 O1 40.5(10) 2_265 4_345
C2 C1 O2 O1 -141.2(16) 4_345 4_345
C2 C1 O2 O1 -160.7(13) . 4_345
C2 C1 O2 O1 -118.0(12) 2_265 4_345
C2 C1 O2 O1 -137.9(15) 3_475 4_345
O1 C1 O2 O2 -122.3(17) 4_345 4_345
O1 C1 O2 O2 -83(2) 2_265 4_345
O1 C1 O2 O2 -81.0(18) . 4_345
O1 C1 O2 O2 -41.1(12) 3_475 4_345
O2 C1 O2 O2 -164(2) 3_475 4_345
O2 C1 O2 O2 -81.8(11) 2_265 4_345
C2 C1 O2 O2 96.5(17) 4_345 4_345
C2 C1 O2 O2 76.9(13) . 4_345
C2 C1 O2 O2 119.7(14) 2_265 4_345
C2 C1 O2 O2 99.7(16) 3_475 4_345
O1 C1 O2 O2 41.2(12) 4_345 3_475
O1 C1 O2 O2 81(2) 2_265 3_475
O1 C1 O2 O2 82.5(18) . 3_475
O1 C1 O2 O2 122.4(17) 3_475 3_475
O2 C1 O2 O2 164(2) 4_345 3_475
O2 C1 O2 O2 81.8(11) 2_265 3_475
C2 C1 O2 O2 -99.9(17) 4_345 3_475
C2 C1 O2 O2 -119.5(14) . 3_475
C2 C1 O2 O2 -76.8(13) 2_265 3_475
C2 C1 O2 O2 -96.7(16) 3_475 3_475
O1 C1 O2 C2 137.9(15) 4_345 3_475
O1 C1 O2 C2 177(2) 2_265 3_475
O1 C1 O2 C2 179.2(16) . 3_475
O1 C1 O2 C2 -140.9(15) 3_475 3_475
O2 C1 O2 C2 96.7(16) 3_475 3_475
O2 C1 O2 C2 -99.7(16) 4_345 3_475
O2 C1 O2 C2 178.5(11) 2_265 3_475
C2 C1 O2 C2 -3(2) 4_345 3_475
C2 C1 O2 C2 -22.8(13) . 3_475
C2 C1 O2 C2 19.9(14) 2_265 3_475
O1 C1 C2 C2 6(6) 4_345 10_557
O1 C1 C2 C2 116(3) 2_265 10_557
O1 C1 C2 C2 -111(3) . 10_557
O1 C1 C2 C2 -178(2) 3_475 10_557
O2 C1 C2 C2 5(3) 3_475 10_557
O2 C1 C2 C2 97(3) . 10_557
O2 C1 C2 C2 -176(3) 4_345 10_557
O2 C1 C2 C2 -89(3) 2_265 10_557
C2 C1 C2 C2 -47.01(14) 4_345 10_557
C2 C1 C2 C2 0.00(10) 2_265 10_557
C2 C1 C2 C2 47.0(2) 3_475 10_557
O1 C1 C2 C2 -41(6) 4_345 3_475
O1 C1 C2 C2 69(3) 2_265 3_475
O1 C1 C2 C2 -158(3) . 3_475
O1 C1 C2 C2 135(2) 3_475 3_475
O2 C1 C2 C2 -42(3) 3_475 3_475
O2 C1 C2 C2 50(3) . 3_475
O2 C1 C2 C2 137(3) 4_345 3_475
O2 C1 C2 C2 -136(3) 2_265 3_475
C2 C1 C2 C2 -94.0(3) 4_345 3_475
C2 C1 C2 C2 -47.01(14) 2_265 3_475
O1 C1 C2 C2 53(6) 4_345 4_345
O1 C1 C2 C2 163(3) 2_265 4_345
O1 C1 C2 C2 -64(3) . 4_345
O1 C1 C2 C2 -131(2) 3_475 4_345
O2 C1 C2 C2 52(4) 3_475 4_345
O2 C1 C2 C2 144(3) . 4_345
O2 C1 C2 C2 -129(3) 4_345 4_345
O2 C1 C2 C2 -42(3) 2_265 4_345
C2 C1 C2 C2 47.01(19) 2_265 4_345
C2 C1 C2 C2 94.0(3) 3_475 4_345
O1 C1 C2 C2 39(6) 4_345 11_347
O1 C1 C2 C2 149(3) 2_265 11_347
O1 C1 C2 C2 -77(3) . 11_347
O1 C1 C2 C2 -145(2) 3_475 11_347
O2 C1 C2 C2 38(4) 3_475 11_347
O2 C1 C2 C2 130(3) . 11_347
O2 C1 C2 C2 -143(3) 4_345 11_347
O2 C1 C2 C2 -56(3) 2_265 11_347
C2 C1 C2 C2 -13.9(6) 4_345 11_347
C2 C1 C2 C2 33.1(6) 2_265 11_347
C2 C1 C2 C2 80.2(6) 3_475 11_347
O1 C1 C2 C2 -27(6) 4_345 12_477
O1 C1 C2 C2 82(3) 2_265 12_477
O1 C1 C2 C2 -144(3) . 12_477
O1 C1 C2 C2 149(2) 3_475 12_477
O2 C1 C2 C2 -28(4) 3_475 12_477
O2 C1 C2 C2 64(3) . 12_477
O2 C1 C2 C2 151(3) 4_345 12_477
O2 C1 C2 C2 -122(3) 2_265 12_477
C2 C1 C2 C2 -80.2(6) 4_345 12_477
C2 C1 C2 C2 -33.1(6) 2_265 12_477
C2 C1 C2 C2 13.9(6) 3_475 12_477
O1 C1 C2 C2 6(6) 4_345 2_265
O1 C1 C2 C2 116(3) 2_265 2_265
O1 C1 C2 C2 -111(3) . 2_265
O1 C1 C2 C2 -178(2) 3_475 2_265
O2 C1 C2 C2 5(3) 3_475 2_265
O2 C1 C2 C2 97(3) . 2_265
O2 C1 C2 C2 -176(3) 4_345 2_265
O2 C1 C2 C2 -89(3) 2_265 2_265
C2 C1 C2 C2 -47.01(14) 4_345 2_265
C2 C1 C2 C2 47.01(13) 3_475 2_265
O1 C1 C2 C2 6(6) 4_345 9_267
O1 C1 C2 C2 116(3) 2_265 9_267
O1 C1 C2 C2 -111(3) . 9_267
O1 C1 C2 C2 -178(2) 3_475 9_267
O2 C1 C2 C2 5(3) 3_475 9_267
O2 C1 C2 C2 97(3) . 9_267
O2 C1 C2 C2 -176(3) 4_345 9_267
O2 C1 C2 C2 -89(3) 2_265 9_267
C2 C1 C2 C2 -47.01(15) 4_345 9_267
C2 C1 C2 C2 0.00(5) 2_265 9_267
C2 C1 C2 C2 47.01(14) 3_475 9_267
O1 C1 C2 O2 -178(4) 4_345 4_345
O1 C1 C2 O2 -69(2) 2_265 4_345
O1 C1 C2 O2 65(2) . 4_345
O1 C1 C2 O2 -1.9(18) 3_475 4_345
O2 C1 C2 O2 -179.5(4) 3_475 4_345
O2 C1 C2 O2 -87.3(5) . 4_345
O2 C1 C2 O2 86.6(5) 2_265 4_345
C2 C1 C2 O2 129(3) 4_345 4_345
C2 C1 C2 O2 176(3) 2_265 4_345
C2 C1 C2 O2 -137(3) 3_475 4_345
